data_7042152
loop_
_publ_author_name
'Eck, Martin'
'W\"urtemberger-Pietsch, Sabrina'
'Eichhorn, Antonius'
'Berthel, Johannes H. J.'
'Bertermann, R\"udiger'
'Paul, Ursula S. D.'
'Schneider, Heidi'
'Friedrich, Alexandra'
'Kleeberg, Christian'
'Radius, Udo'
'Marder, Todd B.'

_publ_section_title
;
 B-B bond activation and NHC ring-expansion reactions of diboron(4)
 compounds, and accurate molecular structures of B2(NMe2)4, B2eg2, B2neop2
 and B2pin2.
;
_journal_issue 11
_journal_name_full 'Dalton transactions (Cambridge, England : 2003)'
_journal_page_first 3661
_journal_page_last 3680
_journal_paper_doi 10.1039/c7dt00334j
_journal_volume 46
_journal_year 2017
_chemical_formula_moiety '2(C22 H40 B2 N4 O4), 3(C7 H8)'
_chemical_formula_sum 'C65 H104 B4 N8 O8'
_chemical_formula_weight 1168.80
_space_group_crystal_system triclinic
_space_group_IT_number 2
_space_group_name_Hall '-P 1'
_space_group_name_H-M_alt 'P -1'
_symmetry_space_group_name_Hall '-P 1'
_symmetry_space_group_name_H-M 'P -1'
_atom_sites_solution_hydrogens geom
_audit_creation_method SHELXL-2014/6
_audit_update_record
;
2017-01-25 deposited with the CCDC.
2017-02-21 downloaded from the CCDC.
;
_cell_angle_alpha 81.575(3)
_cell_angle_beta 81.666(3)
_cell_angle_gamma 62.615(2)
_cell_formula_units_Z 2
_cell_length_a 14.7679(15)
_cell_length_b 14.7780(15)
_cell_length_c 17.5940(18)
_cell_measurement_reflns_used 9849
_cell_measurement_temperature 100(2)
_cell_measurement_theta_max 25.97
_cell_measurement_theta_min 2.35
_cell_volume 3359.5(6)
_computing_cell_refinement 'Saint-NT v. 7.23'
_computing_data_collection 'APEX2 ver. 2014.1 (Bruker AXS)'
_computing_data_reduction 'Saint-NT v. 7.23'
_computing_molecular_graphics 'XP ver. 5.1 (Bruker AXS, 1998)'
_computing_publication_material 'SHELXL-2014 (Sheldrick, 2014)'
_computing_structure_refinement 'SHELXL-2014/6 (Sheldrick, 2014)'
_computing_structure_solution 'SHELXL-2014/6 (Sheldrick, 2014)'
_diffrn_ambient_temperature 100(2)
_diffrn_measured_fraction_theta_full 1.000
_diffrn_measured_fraction_theta_max 0.996
_diffrn_measurement_device_type 'Bruker X8-APEX II'
_diffrn_measurement_method '\f and \w scans'
_diffrn_radiation_monochromator helios
_diffrn_radiation_source 'rotating anode'
_diffrn_radiation_type MoK\a
_diffrn_radiation_wavelength 0.71073
_diffrn_reflns_av_R_equivalents 0.0358
_diffrn_reflns_av_unetI/netI 0.0427
_diffrn_reflns_Laue_measured_fraction_full 1.000
_diffrn_reflns_Laue_measured_fraction_max 0.996
_diffrn_reflns_limit_h_max 18
_diffrn_reflns_limit_h_min -18
_diffrn_reflns_limit_k_max 18
_diffrn_reflns_limit_k_min -18
_diffrn_reflns_limit_l_max 21
_diffrn_reflns_limit_l_min -21
_diffrn_reflns_number 43221
_diffrn_reflns_point_group_measured_fraction_full 1.000
_diffrn_reflns_point_group_measured_fraction_max 0.996
_diffrn_reflns_theta_full 26.000
_diffrn_reflns_theta_max 26.091
_diffrn_reflns_theta_min 1.175
_exptl_absorpt_coefficient_mu 0.075
_exptl_absorpt_correction_T_max 0.7453
_exptl_absorpt_correction_T_min 0.7001
_exptl_absorpt_correction_type multi-scan
_exptl_absorpt_process_details 'Sadabs 2014/3 (Bruker 2014)'
_exptl_crystal_colour colorless
_exptl_crystal_density_diffrn 1.154
_exptl_crystal_description block
_exptl_crystal_F_000 1265
_exptl_crystal_size_max 0.3
_exptl_crystal_size_mid 0.23
_exptl_crystal_size_min 0.21
_refine_diff_density_max 0.299
_refine_diff_density_min -0.205
_refine_diff_density_rms 0.039
_refine_ls_extinction_coef 0.0017(2)
_refine_ls_extinction_expression Fc^*^=kFc[1+0.001xFc^2^\l^3^/sin(2\q)]^-1/4^
_refine_ls_extinction_method SHELXL
_refine_ls_goodness_of_fit_ref 1.021
_refine_ls_hydrogen_treatment constr
_refine_ls_matrix_type full
_refine_ls_number_parameters 787
_refine_ls_number_reflns 13307
_refine_ls_number_restraints 0
_refine_ls_restrained_S_all 1.021
_refine_ls_R_factor_all 0.0504
_refine_ls_R_factor_gt 0.0380
_refine_ls_shift/su_max 0.000
_refine_ls_shift/su_mean 0.000
_refine_ls_structure_factor_coef Fsqd
_refine_ls_weighting_details 'w=1/[\s^2^(Fo^2^)+(0.0348P)^2^+0.7697P] where P=(Fo^2^+2Fc^2^)/3'
_refine_ls_weighting_scheme calc
_refine_ls_wR_factor_gt 0.0826
_refine_ls_wR_factor_ref 0.0886
_reflns_Friedel_coverage 0.000
_reflns_number_gt 11312
_reflns_number_total 13307
_reflns_threshold_expression 'I > 2\s(I)'
_cod_data_source_file c7dt00334j2.cif
_cod_data_source_block test_a
_cod_depositor_comments 'Adding full bibliography for 7042146--7042160.cif.'
_cod_database_code 7042152
_shelx_space_group_comment
;
The symmetry employed for this shelxl refinement is uniquely defined
by the following loop, which should always be used as a source of
symmetry information in preference to the above space-group names.
They are only intended as comments.
;
_shelxl_version_number 2014/6

loop_
_space_group_symop_operation_xyz
'x, y, z'
'-x, -y, -z'

loop_
_atom_site_label
_atom_site_type_symbol
_atom_site_fract_x
_atom_site_fract_y
_atom_site_fract_z
_atom_site_U_iso_or_equiv
_atom_site_adp_type
_atom_site_occupancy
_atom_site_site_symmetry_order
_atom_site_calc_flag
_atom_site_refinement_flags_posn
_atom_site_refinement_flags_adp
O1 O 0.35000(10) 0.39980(11) 0.18032(8) 0.0195(3) Uani 1 1 d . .
B1 B 0.26024(17) 0.46944(16) 0.13636(13) 0.0150(4) Uani 1 1 d . .
N1 N 0.13656(12) 0.39355(12) 0.12892(9) 0.0156(3) Uani 1 1 d . .
C1 C 0.16413(14) 0.44262(14) 0.17045(11) 0.0149(4) Uani 1 1 d . .
O2 O 0.24414(10) 0.57303(10) 0.14579(7) 0.0173(3) Uani 1 1 d . .
C2 C 0.17968(16) 0.36871(16) 0.05351(11) 0.0195(4) Uani 1 1 d . .
H2 H 0.1612 0.3280 0.0281 0.023 Uiso 1 1 calc R U
B2 B 0.10865(17) 0.46831(17) 0.25857(12) 0.0152(4) Uani 1 1 d . .
N2 N 0.28164(13) 0.45586(13) 0.04893(9) 0.0172(4) Uani 1 1 d . .
O3 O 0.15007(10) 0.51995(10) 0.29742(7) 0.0180(3) Uani 1 1 d . .
C3 C 0.24697(16) 0.40221(16) 0.01712(11) 0.0198(4) Uani 1 1 d . .
H3 H 0.2714 0.3867 -0.0347 0.024 Uiso 1 1 calc R U
B3 B 0.47529(17) 0.26521(17) 0.63044(13) 0.0164(5) Uani 1 1 d . .
N3 N -0.05239(12) 0.64090(12) 0.21412(9) 0.0162(3) Uani 1 1 d . .
C4 C 0.05202(15) 0.36362(15) 0.15640(11) 0.0182(4) Uani 1 1 d . .
H4 H 0.0326 0.3761 0.2121 0.022 Uiso 1 1 calc R U
O4 O 0.12799(10) 0.37112(10) 0.30742(7) 0.0168(3) Uani 1 1 d . .
B4 B 0.47715(16) 0.11527(16) 0.75450(13) 0.0148(4) Uani 1 1 d . .
N4 N -0.10093(12) 0.53832(12) 0.28755(9) 0.0163(3) Uani 1 1 d . .
C5 C -0.04199(16) 0.43228(17) 0.11263(12) 0.0244(5) Uani 1 1 d . .
H01K H -0.0962 0.4113 0.1297 0.037 Uiso 1 1 calc R U
H01L H -0.0237 0.4260 0.0572 0.037 Uiso 1 1 calc R U
H01M H -0.0663 0.5036 0.1229 0.037 Uiso 1 1 calc R U
O5 O 0.57801(10) 0.25199(10) 0.64061(7) 0.0180(3) Uani 1 1 d . .
N5 N 0.40001(12) 0.14107(12) 0.62555(9) 0.0156(3) Uani 1 1 d . .
O6 O 0.40447(10) 0.35511(10) 0.67234(8) 0.0188(3) Uani 1 1 d . .
N6 N 0.46245(13) 0.28441(13) 0.54317(9) 0.0190(4) Uani 1 1 d . .
C6 C 0.08660(17) 0.25061(16) 0.15041(12) 0.0246(5) Uani 1 1 d . .
H01V H 0.0368 0.2300 0.1806 0.037 Uiso 1 1 calc R U
H01W H 0.1538 0.2103 0.1705 0.037 Uiso 1 1 calc R U
H01X H 0.0915 0.2388 0.0963 0.037 Uiso 1 1 calc R U
C7 C 0.35208(16) 0.49078(16) 0.00134(12) 0.0206(4) Uani 1 1 d . .
H7 H 0.3607 0.5380 0.0317 0.025 Uiso 1 1 calc R U
O7 O 0.52995(10) 0.15744(10) 0.79188(7) 0.0168(3) Uani 1 1 d . .
N7 N 0.54968(12) -0.09457(12) 0.78606(9) 0.0166(3) Uani 1 1 d . .
C8 C 0.30824(18) 0.55207(19) -0.07365(12) 0.0311(5) Uani 1 1 d . .
H02H H 0.3510 0.5845 -0.0988 0.047 Uiso 1 1 calc R U
H02I H 0.2383 0.6049 -0.0621 0.047 Uiso 1 1 calc R U
H02J H 0.3073 0.5061 -0.1081 0.047 Uiso 1 1 calc R U
O8 O 0.38182(10) 0.13326(10) 0.80368(7) 0.0162(3) Uani 1 1 d . .
N8 N 0.65012(12) -0.04599(12) 0.71125(9) 0.0162(3) Uani 1 1 d . .
C9 C 0.45732(17) 0.40218(17) -0.01333(13) 0.0287(5) Uani 1 1 d . .
H022 H 0.5025 0.4278 -0.0449 0.043 Uiso 1 1 calc R U
H023 H 0.4514 0.3521 -0.0406 0.043 Uiso 1 1 calc R U
H024 H 0.4859 0.3695 0.0360 0.043 Uiso 1 1 calc R U
C24 C 0.37573(16) 0.18241(16) 0.54986(11) 0.0213(4) Uani 1 1 d . .
H24 H 0.3353 0.1629 0.5250 0.026 Uiso 1 1 calc R U
C23 C 0.44955(14) 0.16928(14) 0.66635(10) 0.0136(4) Uani 1 1 d . .
C22 C -0.16509(18) 0.40785(18) 0.31460(14) 0.0296(5) Uani 1 1 d . .
H02E H -0.1651 0.3513 0.3515 0.044 Uiso 1 1 calc R U
H02F H -0.1333 0.3821 0.2644 0.044 Uiso 1 1 calc R U
H02G H -0.2357 0.4603 0.3093 0.044 Uiso 1 1 calc R U
C34 C 0.46059(16) 0.21524(16) 0.85026(11) 0.0207(4) Uani 1 1 d . .
H34A H 0.4212 0.2875 0.8303 0.025 Uiso 1 1 calc R U
H34B H 0.4968 0.2127 0.8943 0.025 Uiso 1 1 calc R U
C33 C 0.46053(16) 0.40214(16) 0.69336(13) 0.0237(5) Uani 1 1 d . .
H01I H 0.4357 0.4252 0.7458 0.028 Uiso 1 1 calc R U
H01J H 0.4533 0.4621 0.6566 0.028 Uiso 1 1 calc R U
C32 C 0.57120(16) 0.32136(16) 0.69118(12) 0.0216(4) Uani 1 1 d . .
H00D H 0.6180 0.3523 0.6715 0.026 Uiso 1 1 calc R U
H00E H 0.5888 0.2864 0.7433 0.026 Uiso 1 1 calc R U
C31 C 0.41106(17) 0.45529(17) 0.47065(14) 0.0317(5) Uani 1 1 d . .
H025 H 0.4384 0.4987 0.4386 0.048 Uiso 1 1 calc R U
H026 H 0.3722 0.4889 0.5169 0.048 Uiso 1 1 calc R U
H027 H 0.3659 0.4443 0.4413 0.048 Uiso 1 1 calc R U
C30 C 0.5672(2) 0.3029(2) 0.42407(16) 0.0532(8) Uani 1 1 d . .
H02K H 0.5999 0.3452 0.3982 0.080 Uiso 1 1 calc R U
H02L H 0.5259 0.2964 0.3883 0.080 Uiso 1 1 calc R U
H02M H 0.6199 0.2349 0.4405 0.080 Uiso 1 1 calc R U
C36 C 0.55818(14) -0.00984(15) 0.75233(11) 0.0148(4) Uani 1 1 d . .
C38 C 0.69793(15) -0.15200(15) 0.71856(12) 0.0200(4) Uani 1 1 d . .
H38 H 0.7630 -0.1950 0.6948 0.024 Uiso 1 1 calc R U
C37 C 0.63533(15) -0.18238(15) 0.76536(12) 0.0206(4) Uani 1 1 d . .
H37 H 0.6474 -0.2509 0.7813 0.025 Uiso 1 1 calc R U
C43 C 0.80281(16) -0.01619(17) 0.68647(13) 0.0258(5) Uani 1 1 d . .
H00A H 0.8305 0.0290 0.6577 0.039 Uiso 1 1 calc R U
H00B H 0.8469 -0.0867 0.6740 0.039 Uiso 1 1 calc R U
H00C H 0.8003 -0.0124 0.7419 0.039 Uiso 1 1 calc R U
C42 C 0.69527(15) 0.01730(15) 0.66436(11) 0.0184(4) Uani 1 1 d . .
H42 H 0.6524 0.0897 0.6768 0.022 Uiso 1 1 calc R U
C44 C 0.69165(17) 0.01376(17) 0.57893(11) 0.0263(5) Uani 1 1 d . .
H01A H 0.7172 0.0597 0.5486 0.039 Uiso 1 1 calc R U
H01B H 0.6209 0.0355 0.5683 0.039 Uiso 1 1 calc R U
H01C H 0.7345 -0.0563 0.5648 0.039 Uiso 1 1 calc R U
C10 C 0.39684(16) 0.45688(16) 0.20005(12) 0.0230(5) Uani 1 1 d . .
H01Y H 0.4560 0.4506 0.1627 0.028 Uiso 1 1 calc R U
H01Z H 0.4207 0.4331 0.2524 0.028 Uiso 1 1 calc R U
C35 C 0.39120(16) 0.16406(15) 0.87395(11) 0.0194(4) Uani 1 1 d . .
H01D H 0.4222 0.1042 0.9119 0.023 Uiso 1 1 calc R U
H01E H 0.3236 0.2126 0.8967 0.023 Uiso 1 1 calc R U
C12 C 0.20698(16) 0.44988(16) 0.35734(11) 0.0209(4) Uani 1 1 d . .
H01N H 0.2022 0.4861 0.4020 0.025 Uiso 1 1 calc R U
H01O H 0.2800 0.4115 0.3388 0.025 Uiso 1 1 calc R U
C39 C 0.46755(15) -0.09865(15) 0.84362(11) 0.0196(4) Uani 1 1 d . .
H39 H 0.4102 -0.0279 0.8461 0.023 Uiso 1 1 calc R U
C13 C 0.15743(16) 0.37917(16) 0.37885(11) 0.0219(4) Uani 1 1 d . .
H00F H 0.2065 0.3114 0.4011 0.026 Uiso 1 1 calc R U
H00G H 0.0971 0.4085 0.4165 0.026 Uiso 1 1 calc R U
C14 C -0.01679(15) 0.54798(15) 0.25459(10) 0.0152(4) Uani 1 1 d . .
C15 C -0.15768(15) 0.68860(16) 0.22139(12) 0.0199(4) Uani 1 1 d . .
H15 H -0.2007 0.7543 0.1983 0.024 Uiso 1 1 calc R U
C16 C -0.18829(16) 0.62505(15) 0.26714(12) 0.0208(4) Uani 1 1 d . .
H16 H -0.2570 0.6373 0.2826 0.025 Uiso 1 1 calc R U
C19 C -0.01899(17) 0.79184(16) 0.19110(12) 0.0244(5) Uani 1 1 d . .
H010 H 0.0271 0.8185 0.1625 0.037 Uiso 1 1 calc R U
H012 H -0.0147 0.7884 0.2466 0.037 Uiso 1 1 calc R U
H014 H -0.0894 0.8373 0.1788 0.037 Uiso 1 1 calc R U
C11 C 0.31261(16) 0.56749(16) 0.19711(12) 0.0228(5) Uani 1 1 d . .
H01S H 0.2769 0.5844 0.2490 0.027 Uiso 1 1 calc R U
H01T H 0.3419 0.6157 0.1779 0.027 Uiso 1 1 calc R U
C18 C 0.00648(17) 0.68614(17) 0.08270(11) 0.0250(5) Uani 1 1 d . .
H015 H 0.0502 0.7149 0.0530 0.038 Uiso 1 1 calc R U
H017 H -0.0644 0.7280 0.0699 0.038 Uiso 1 1 calc R U
H018 H 0.0301 0.6160 0.0700 0.038 Uiso 1 1 calc R U
C17 C 0.01203(15) 0.68560(15) 0.16851(11) 0.0176(4) Uani 1 1 d . .
H17 H 0.0846 0.6412 0.1804 0.021 Uiso 1 1 calc R U
C41 C 0.42685(17) -0.16703(17) 0.82014(13) 0.0267(5) Uani 1 1 d . .
H019 H 0.3714 -0.1674 0.8581 0.040 Uiso 1 1 calc R U
H020 H 0.4822 -0.2368 0.8179 0.040 Uiso 1 1 calc R U
H021 H 0.4007 -0.1410 0.7693 0.040 Uiso 1 1 calc R U
C21 C -0.15165(17) 0.49491(17) 0.42116(11) 0.0268(5) Uani 1 1 d . .
H028 H -0.1519 0.4389 0.4586 0.040 Uiso 1 1 calc R U
H029 H -0.2221 0.5481 0.4164 0.040 Uiso 1 1 calc R U
H02A H -0.1115 0.5240 0.4388 0.040 Uiso 1 1 calc R U
C29 C 0.49877(16) 0.35301(16) 0.49405(12) 0.0228(5) Uani 1 1 d . .
H01U H 0.5413 0.3671 0.5255 0.027 Uiso 1 1 calc R U
C28 C 0.25565(16) 0.09361(17) 0.65111(12) 0.0244(5) Uani 1 1 d . .
H01P H 0.2345 0.0453 0.6831 0.037 Uiso 1 1 calc R U
H01Q H 0.2421 0.0974 0.5975 0.037 Uiso 1 1 calc R U
H01R H 0.2170 0.1615 0.6702 0.037 Uiso 1 1 calc R U
C20 C -0.10455(15) 0.45432(15) 0.34359(11) 0.0200(4) Uani 1 1 d . .
H20 H -0.0330 0.3999 0.3494 0.024 Uiso 1 1 calc R U
C27 C 0.43560(17) -0.03681(16) 0.61278(12) 0.0236(5) Uani 1 1 d . .
H01F H 0.4175 -0.0920 0.6342 0.035 Uiso 1 1 calc R U
H01G H 0.5078 -0.0585 0.6189 0.035 Uiso 1 1 calc R U
H01H H 0.4243 -0.0209 0.5579 0.035 Uiso 1 1 calc R U
C26 C 0.36942(15) 0.05746(14) 0.65510(11) 0.0175(4) Uani 1 1 d . .
H26 H 0.3832 0.0389 0.7107 0.021 Uiso 1 1 calc R U
C25 C 0.40862(16) 0.24909(16) 0.51186(11) 0.0204(4) Uani 1 1 d . .
H25 H 0.3929 0.2725 0.4600 0.024 Uiso 1 1 calc R U
C40 C 0.51006(17) -0.13572(17) 0.92268(11) 0.0261(5) Uani 1 1 d . .
H02B H 0.4560 -0.1372 0.9616 0.039 Uiso 1 1 calc R U
H02C H 0.5343 -0.0890 0.9361 0.039 Uiso 1 1 calc R U
H02D H 0.5671 -0.2047 0.9210 0.039 Uiso 1 1 calc R U
C120 C 0.10869(18) 0.72805(17) 0.40143(13) 0.0331(6) Uani 1 1 d . .
H120 H 0.1373 0.6870 0.3593 0.040 Uiso 1 1 calc R U
C119 C 0.15818(18) 0.77992(18) 0.42150(14) 0.0399(6) Uani 1 1 d . .
H119 H 0.2203 0.7740 0.3933 0.048 Uiso 1 1 calc R U
C118 C 0.11748(19) 0.83989(19) 0.48206(14) 0.0432(6) Uani 1 1 d . .
H118 H 0.1510 0.8760 0.4958 0.052 Uiso 1 1 calc R U
C117 C 0.02803(19) 0.84728(19) 0.52267(13) 0.0414(6) Uani 1 1 d . .
H117 H -0.0002 0.8884 0.5648 0.050 Uiso 1 1 calc R U
C116 C -0.02149(17) 0.79529(16) 0.50273(12) 0.0308(5) Uani 1 1 d . .
H116 H -0.0834 0.8012 0.5313 0.037 Uiso 1 1 calc R U
C115 C 0.01823(15) 0.73494(15) 0.44176(11) 0.0254(4) Uani 1 1 d . .
C114 C -0.03315(17) 0.67503(16) 0.42224(12) 0.0313(5) Uani 1 1 d . .
H11A H -0.1054 0.7068 0.4420 0.047 Uiso 1 1 calc R U
H11B H 0.0005 0.6046 0.4459 0.047 Uiso 1 1 calc R U
H11C H -0.0280 0.6746 0.3661 0.047 Uiso 1 1 calc R U
C113 C 0.22152(15) 0.95899(16) -0.03327(11) 0.0265(4) Uani 1 1 d . .
H113 H 0.1944 0.9499 -0.0758 0.032 Uiso 1 1 calc R U
C112 C 0.23433(15) 1.04553(16) -0.03402(12) 0.0263(4) Uani 1 1 d . .
H112 H 0.2170 1.0954 -0.0771 0.032 Uiso 1 1 calc R U
C111 C 0.27277(15) 1.05997(15) 0.02848(12) 0.0278(5) Uani 1 1 d . .
H111 H 0.2811 1.1200 0.0283 0.033 Uiso 1 1 calc R U
C110 C 0.29865(15) 0.98721(17) 0.09043(12) 0.0306(5) Uani 1 1 d . .
H110 H 0.3252 0.9970 0.1329 0.037 Uiso 1 1 calc R U
C109 C 0.28619(17) 0.89937(18) 0.09123(12) 0.0301(5) Uani 1 1 d . .
H109 H 0.3040 0.8497 0.1344 0.036 Uiso 1 1 calc R U
C108 C 0.24798(15) 0.88369(15) 0.02953(13) 0.0302(5) Uani 1 1 d . .
C107 C 0.2360(2) 0.78850(18) 0.02893(16) 0.0496(7) Uani 1 1 d . .
H10A H 0.2421 0.7528 0.0809 0.074 Uiso 1 1 calc R U
H10B H 0.2895 0.7436 -0.0070 0.074 Uiso 1 1 calc R U
H10C H 0.1686 0.8068 0.0125 0.074 Uiso 1 1 calc R U
C106 C 0.97875(17) 0.01378(17) 0.24709(19) 0.0399(5) Uani 1 1 d . .
H106 H 1.0427 -0.0451 0.2409 0.048 Uiso 1 1 calc R U
C105 C 0.9240(2) 0.0273(2) 0.31837(18) 0.0498(7) Uani 1 1 d . .
H105 H 0.9497 -0.0216 0.3611 0.060 Uiso 1 1 calc R U
C104 C 0.8312(2) 0.1129(2) 0.32689(16) 0.0518(7) Uani 1 1 d . .
H104 H 0.7925 0.1227 0.3757 0.062 Uiso 1 1 calc R U
C103 C 0.79429(19) 0.1847(2) 0.26491(16) 0.0498(7) Uani 1 1 d . .
H103 H 0.7310 0.2442 0.2714 0.060 Uiso 1 1 calc R U
C102 C 0.84895(18) 0.16992(18) 0.19451(15) 0.0393(6) Uani 1 1 d . .
H102 H 0.8224 0.2190 0.1520 0.047 Uiso 1 1 calc R U
C101 C 0.94211(18) 0.08500(18) 0.18371(14) 0.0335(5) Uani 1 1 d . .
C100 C 1.00114(19) 0.0679(2) 0.10686(15) 0.0514(7) Uani 1 1 d . .
H10D H 0.9734 0.1312 0.0726 0.077 Uiso 1 1 calc R U
H10E H 0.9958 0.0136 0.0848 0.077 Uiso 1 1 calc R U
H10F H 1.0732 0.0477 0.1125 0.077 Uiso 1 1 calc R U

loop_
_atom_site_aniso_label
_atom_site_aniso_U_11
_atom_site_aniso_U_22
_atom_site_aniso_U_33
_atom_site_aniso_U_23
_atom_site_aniso_U_13
_atom_site_aniso_U_12
O1 0.0154(7) 0.0188(7) 0.0260(8) -0.0015(6) -0.0024(6) -0.0089(6)
B1 0.0149(11) 0.0134(11) 0.0157(11) -0.0040(9) 0.0004(9) -0.0053(10)
N1 0.0148(8) 0.0145(8) 0.0174(8) -0.0034(7) 0.0008(7) -0.0066(7)
C1 0.0121(9) 0.0112(9) 0.0188(10) -0.0009(8) -0.0045(8) -0.0023(8)
O2 0.0175(7) 0.0162(7) 0.0210(7) -0.0042(6) -0.0007(6) -0.0096(6)
C2 0.0224(11) 0.0229(11) 0.0167(10) -0.0079(9) 0.0025(9) -0.0125(10)
B2 0.0135(11) 0.0157(11) 0.0157(11) -0.0025(9) 0.0004(9) -0.0062(9)
N2 0.0176(9) 0.0187(9) 0.0177(9) -0.0049(7) 0.0038(7) -0.0107(8)
O3 0.0187(7) 0.0188(7) 0.0172(7) -0.0018(6) -0.0043(6) -0.0081(6)
C3 0.0204(11) 0.0217(11) 0.0180(10) -0.0053(9) 0.0025(9) -0.0102(9)
B3 0.0151(11) 0.0157(11) 0.0184(11) -0.0002(9) -0.0004(9) -0.0077(10)
N3 0.0147(8) 0.0160(8) 0.0172(8) -0.0025(7) 0.0002(7) -0.0063(7)
C4 0.0177(10) 0.0221(11) 0.0188(10) -0.0048(9) 0.0021(8) -0.0124(9)
O4 0.0175(7) 0.0148(7) 0.0151(7) 0.0007(5) -0.0022(6) -0.0049(6)
B4 0.0111(10) 0.0120(10) 0.0189(11) -0.0027(9) 0.0010(9) -0.0034(9)
N4 0.0128(8) 0.0151(8) 0.0187(8) -0.0034(7) 0.0016(7) -0.0047(7)
C5 0.0197(11) 0.0303(12) 0.0272(12) -0.0053(10) -0.0034(9) -0.0133(10)
O5 0.0163(7) 0.0184(7) 0.0207(7) -0.0035(6) -0.0002(6) -0.0090(6)
N5 0.0165(8) 0.0138(8) 0.0169(8) -0.0022(7) 0.0010(7) -0.0077(7)
O6 0.0166(7) 0.0168(7) 0.0238(7) -0.0044(6) 0.0020(6) -0.0085(6)
N6 0.0214(9) 0.0213(9) 0.0189(9) -0.0003(7) -0.0006(7) -0.0140(8)
C6 0.0247(11) 0.0231(11) 0.0293(12) -0.0043(10) 0.0030(10) -0.0143(10)
C7 0.0216(11) 0.0207(10) 0.0227(11) -0.0038(9) 0.0031(9) -0.0130(10)
O7 0.0172(7) 0.0176(7) 0.0163(7) -0.0045(6) -0.0004(6) -0.0078(6)
N7 0.0166(8) 0.0154(8) 0.0177(8) -0.0004(7) -0.0006(7) -0.0076(7)
C8 0.0348(13) 0.0369(13) 0.0264(11) 0.0011(10) 0.0040(10) -0.0231(11)
O8 0.0162(7) 0.0172(7) 0.0145(7) -0.0029(6) 0.0006(6) -0.0069(6)
N8 0.0134(8) 0.0138(8) 0.0185(8) -0.0031(7) 0.0016(7) -0.0041(7)
C9 0.0237(11) 0.0320(12) 0.0357(12) -0.0130(10) 0.0094(9) -0.0176(10)
C24 0.0262(11) 0.0244(11) 0.0192(10) -0.0018(9) -0.0074(9) -0.0149(10)
C23 0.0090(9) 0.0138(9) 0.0165(10) -0.0050(8) 0.0008(8) -0.0033(8)
C22 0.0303(12) 0.0291(12) 0.0352(13) -0.0028(10) 0.0029(10) -0.0198(11)
C34 0.0246(11) 0.0197(10) 0.0183(10) -0.0076(8) 0.0001(9) -0.0092(9)
C33 0.0282(12) 0.0205(11) 0.0274(11) -0.0074(9) 0.0042(10) -0.0156(10)
C32 0.0258(11) 0.0224(11) 0.0219(11) -0.0008(9) -0.0037(9) -0.0153(10)
C31 0.0292(12) 0.0254(12) 0.0420(13) 0.0067(10) -0.0027(11) -0.0163(10)
C30 0.0591(19) 0.0355(15) 0.0556(17) -0.0051(13) 0.0333(15) -0.0238(14)
C36 0.0146(9) 0.0165(10) 0.0149(9) -0.0027(8) -0.0015(8) -0.0079(8)
C38 0.0156(10) 0.0160(10) 0.0248(11) -0.0039(9) 0.0015(9) -0.0044(9)
C37 0.0166(10) 0.0117(10) 0.0279(11) -0.0028(9) -0.0021(9) -0.0014(9)
C43 0.0206(11) 0.0291(12) 0.0290(12) -0.0004(10) -0.0004(9) -0.0133(10)
C42 0.0165(10) 0.0178(10) 0.0195(10) -0.0016(8) 0.0025(8) -0.0076(9)
C44 0.0246(12) 0.0318(12) 0.0199(11) -0.0018(10) 0.0018(9) -0.0118(10)
C10 0.0213(11) 0.0275(11) 0.0262(11) -0.0008(9) -0.0060(9) -0.0155(10)
C35 0.0220(10) 0.0203(10) 0.0140(10) -0.0051(8) 0.0016(8) -0.0078(9)
C12 0.0173(10) 0.0267(11) 0.0159(10) -0.0031(9) -0.0039(8) -0.0065(9)
C39 0.0181(10) 0.0167(10) 0.0227(10) -0.0004(8) 0.0013(8) -0.0080(9)
C13 0.0205(10) 0.0248(11) 0.0157(10) -0.0007(8) -0.0019(8) -0.0063(9)
C14 0.0166(10) 0.0166(9) 0.0131(9) -0.0039(8) 0.0009(8) -0.0080(9)
C15 0.0135(10) 0.0167(10) 0.0241(11) -0.0031(9) -0.0027(9) -0.0014(9)
C16 0.0124(10) 0.0216(11) 0.0250(11) -0.0049(9) 0.0001(9) -0.0043(9)
C19 0.0272(12) 0.0220(11) 0.0252(11) -0.0030(9) -0.0002(9) -0.0122(10)
C11 0.0233(11) 0.0272(11) 0.0254(11) -0.0065(9) -0.0019(9) -0.0167(10)
C18 0.0280(12) 0.0243(11) 0.0208(11) -0.0005(9) 0.0014(9) -0.0116(10)
C17 0.0159(10) 0.0152(10) 0.0204(10) 0.0004(8) -0.0004(8) -0.0067(9)
C41 0.0235(11) 0.0252(11) 0.0335(12) -0.0035(9) 0.0037(9) -0.0144(10)
C21 0.0258(11) 0.0280(11) 0.0247(11) 0.0000(9) 0.0029(9) -0.0127(10)
C29 0.0250(11) 0.0244(11) 0.0227(11) 0.0050(9) -0.0043(9) -0.0157(10)
C28 0.0240(11) 0.0255(11) 0.0281(12) -0.0004(10) -0.0036(10) -0.0150(10)
C20 0.0162(10) 0.0182(10) 0.0226(11) 0.0013(8) 0.0006(8) -0.0067(9)
C27 0.0296(12) 0.0212(11) 0.0225(11) -0.0026(9) -0.0032(9) -0.0132(10)
C26 0.0201(10) 0.0165(10) 0.0187(10) 0.0000(8) -0.0021(8) -0.0110(9)
C25 0.0234(11) 0.0238(11) 0.0153(10) -0.0002(9) -0.0032(9) -0.0116(10)
C40 0.0256(11) 0.0258(11) 0.0242(11) 0.0044(9) -0.0009(9) -0.0114(10)
C120 0.0358(13) 0.0236(11) 0.0290(12) -0.0041(10) 0.0098(10) -0.0070(11)
C119 0.0296(12) 0.0389(13) 0.0453(14) -0.0009(11) 0.0102(11) -0.0150(11)
C118 0.0472(15) 0.0521(15) 0.0409(13) -0.0097(12) 0.0065(12) -0.0328(13)
C117 0.0487(15) 0.0473(14) 0.0354(13) -0.0179(11) 0.0126(11) -0.0283(13)
C116 0.0281(11) 0.0334(12) 0.0296(11) -0.0101(10) 0.0093(10) -0.0139(10)
C115 0.0264(11) 0.0202(10) 0.0235(10) -0.0016(8) 0.0007(9) -0.0062(9)
C114 0.0380(13) 0.0292(11) 0.0240(11) -0.0053(9) -0.0006(9) -0.0125(10)
C113 0.0206(10) 0.0323(11) 0.0248(11) -0.0041(9) 0.0001(8) -0.0104(9)
C112 0.0216(10) 0.0268(11) 0.0245(10) -0.0004(9) -0.0006(9) -0.0067(9)
C111 0.0227(10) 0.0275(11) 0.0317(11) -0.0078(9) 0.0046(9) -0.0105(9)
C110 0.0209(11) 0.0415(13) 0.0246(11) -0.0070(10) -0.0010(9) -0.0091(10)
C109 0.0226(11) 0.0355(13) 0.0230(11) 0.0058(10) -0.0031(9) -0.0072(11)
C108 0.0214(10) 0.0261(11) 0.0386(12) -0.0008(9) 0.0047(9) -0.0096(9)
C107 0.0462(15) 0.0351(13) 0.0706(19) 0.0017(13) -0.0026(14) -0.0233(12)
C106 0.0338(13) 0.0337(13) 0.0621(15) -0.0123(14) -0.0123(15) -0.0188(9)
C105 0.0583(18) 0.0599(18) 0.0512(17) 0.0024(14) -0.0181(14) -0.0418(16)
C104 0.0513(17) 0.082(2) 0.0428(15) -0.0177(15) 0.0049(13) -0.0464(18)
C103 0.0349(13) 0.0560(16) 0.062(2) -0.0266(15) -0.0008(13) -0.0184(12)
C102 0.0342(13) 0.0336(13) 0.0505(15) -0.0056(11) -0.0082(12) -0.0138(11)
C101 0.0313(12) 0.0365(13) 0.0419(14) -0.0107(11) -0.0017(11) -0.0214(11)
C100 0.0345(13) 0.0657(18) 0.0620(17) -0.0232(14) 0.0073(12) -0.0276(14)

loop_
_atom_type_symbol
_atom_type_description
_atom_type_scat_dispersion_real
_atom_type_scat_dispersion_imag
_atom_type_scat_source
C C 0.0033 0.0016 'International Tables Vol C Tables 4.2.6.8 and 6.1.1.4'
H H 0.0000 0.0000 'International Tables Vol C Tables 4.2.6.8 and 6.1.1.4'
B B 0.0013 0.0007 'International Tables Vol C Tables 4.2.6.8 and 6.1.1.4'
N N 0.0061 0.0033 'International Tables Vol C Tables 4.2.6.8 and 6.1.1.4'
O O 0.0106 0.0060 'International Tables Vol C Tables 4.2.6.8 and 6.1.1.4'

loop_
_geom_angle_atom_site_label_1
_geom_angle_atom_site_label_2
_geom_angle_atom_site_label_3
_geom_angle
C10 O1 B1 109.13(15)
O2 B1 O1 104.90(15)
O2 B1 N2 107.47(15)
O1 B1 N2 112.60(16)
O2 B1 C1 115.79(16)
O1 B1 C1 107.92(15)
N2 B1 C1 108.27(15)
C1 N1 C2 123.46(15)
C1 N1 C4 122.85(15)
C2 N1 C4 113.62(14)
N1 C1 B1 119.35(16)
N1 C1 B2 119.75(15)
B1 C1 B2 120.72(15)
C11 O2 B1 109.60(16)
C3 C2 N1 120.58(18)
C3 C2 H2 119.7
N1 C2 H2 119.7
O3 B2 O4 105.52(15)
O3 B2 C1 112.80(14)
O4 B2 C1 109.65(16)
O3 B2 C14 106.12(16)
O4 B2 C14 112.86(14)
C1 B2 C14 109.84(16)
C3 N2 C7 118.57(16)
C3 N2 B1 121.22(15)
C7 N2 B1 119.75(15)
C12 O3 B2 107.92(14)
N2 C3 C2 124.47(18)
N2 C3 H3 117.8
C2 C3 H3 117.8
O5 B3 O6 104.48(15)
O5 B3 N6 107.79(15)
O6 B3 N6 112.27(17)
O5 B3 C23 116.10(17)
O6 B3 C23 107.59(15)
N6 B3 C23 108.66(15)
C14 N3 C15 110.29(15)
C14 N3 C17 125.19(16)
C15 N3 C17 124.51(16)
N1 C4 C6 111.80(16)
N1 C4 C5 109.75(15)
C6 C4 C5 112.27(16)
N1 C4 H4 107.6
C6 C4 H4 107.6
C5 C4 H4 107.6
C13 O4 B2 106.95(14)
O7 B4 O8 106.23(15)
O7 B4 C23 113.11(14)
O8 B4 C23 109.59(16)
O7 B4 C36 104.98(15)
O8 B4 C36 112.40(14)
C23 B4 C36 110.43(16)
C14 N4 C16 109.88(16)
C14 N4 C20 127.42(17)
C16 N4 C20 122.45(15)
C4 C5 H01K 109.5
C4 C5 H01L 109.5
H01K C5 H01L 109.5
C4 C5 H01M 109.5
H01K C5 H01M 109.5
H01L C5 H01M 109.5
C32 O5 B3 110.39(15)
C23 N5 C24 123.43(15)
C23 N5 C26 122.45(15)
C24 N5 C26 114.05(14)
C33 O6 B3 109.02(15)
C25 N6 C29 118.32(16)
C25 N6 B3 121.33(15)
C29 N6 B3 119.93(15)
C4 C6 H01V 109.5
C4 C6 H01W 109.5
H01V C6 H01W 109.5
C4 C6 H01X 109.5
H01V C6 H01X 109.5
H01W C6 H01X 109.5
N2 C7 C9 111.34(16)
N2 C7 C8 112.12(17)
C9 C7 C8 111.95(18)
N2 C7 H7 107.0
C9 C7 H7 107.0
C8 C7 H7 107.0
C34 O7 B4 107.40(14)
C36 N7 C37 110.78(16)
C36 N7 C39 127.28(16)
C37 N7 C39 121.69(16)
C7 C8 H02H 109.5
C7 C8 H02I 109.5
H02H C8 H02I 109.5
C7 C8 H02J 109.5
H02H C8 H02J 109.5
H02I C8 H02J 109.5
C35 O8 B4 106.29(14)
C36 N8 C38 110.66(15)
C36 N8 C42 125.46(16)
C38 N8 C42 123.88(16)
C7 C9 H022 109.5
C7 C9 H023 109.5
H022 C9 H023 109.5
C7 C9 H024 109.5
H022 C9 H024 109.5
H023 C9 H024 109.5
C25 C24 N5 121.29(18)
C25 C24 H24 119.4
N5 C24 H24 119.4
N5 C23 B3 118.79(16)
N5 C23 B4 120.45(15)
B3 C23 B4 120.60(15)
C20 C22 H02E 109.5
C20 C22 H02F 109.5
H02E C22 H02F 109.5
C20 C22 H02G 109.5
H02E C22 H02G 109.5
H02F C22 H02G 109.5
O7 C34 C35 103.83(15)
O7 C34 H34A 111.0
C35 C34 H34A 111.0
O7 C34 H34B 111.0
C35 C34 H34B 111.0
H34A C34 H34B 109.0
O6 C33 C32 106.02(16)
O6 C33 H01I 110.5
C32 C33 H01I 110.5
O6 C33 H01J 110.5
C32 C33 H01J 110.5
H01I C33 H01J 108.7
O5 C32 C33 104.77(16)
O5 C32 H00D 110.8
C33 C32 H00D 110.8
O5 C32 H00E 110.8
C33 C32 H00E 110.8
H00D C32 H00E 108.9
C29 C31 H025 109.5
C29 C31 H026 109.5
H025 C31 H026 109.5
C29 C31 H027 109.5
H025 C31 H027 109.5
H026 C31 H027 109.5
C29 C30 H02K 109.5
C29 C30 H02L 109.5
H02K C30 H02L 109.5
C29 C30 H02M 109.5
H02K C30 H02M 109.5
H02L C30 H02M 109.5
N8 C36 N7 104.76(16)
N8 C36 B4 123.76(15)
N7 C36 B4 131.45(16)
C37 C38 N8 107.16(18)
C37 C38 H38 126.4
N8 C38 H38 126.4
C38 C37 N7 106.63(17)
C38 C37 H37 126.7
N7 C37 H37 126.7
C42 C43 H00A 109.5
C42 C43 H00B 109.5
H00A C43 H00B 109.5
C42 C43 H00C 109.5
H00A C43 H00C 109.5
H00B C43 H00C 109.5
N8 C42 C44 110.22(15)
N8 C42 C43 109.93(16)
C44 C42 C43 113.21(17)
N8 C42 H42 107.8
C44 C42 H42 107.8
C43 C42 H42 107.8
C42 C44 H01A 109.5
C42 C44 H01B 109.5
H01A C44 H01B 109.5
C42 C44 H01C 109.5
H01A C44 H01C 109.5
H01B C44 H01C 109.5
O1 C10 C11 104.61(16)
O1 C10 H01Y 110.8
C11 C10 H01Y 110.8
O1 C10 H01Z 110.8
C11 C10 H01Z 110.8
H01Y C10 H01Z 108.9
O8 C35 C34 103.90(14)
O8 C35 H01D 111.0
C34 C35 H01D 111.0
O8 C35 H01E 111.0
C34 C35 H01E 111.0
H01D C35 H01E 109.0
O3 C12 C13 104.18(15)
O3 C12 H01N 110.9
C13 C12 H01N 110.9
O3 C12 H01O 110.9
C13 C12 H01O 110.9
H01N C12 H01O 108.9
N7 C39 C41 110.56(16)
N7 C39 C40 108.59(16)
C41 C39 C40 111.99(17)
N7 C39 H39 108.5
C41 C39 H39 108.5
C40 C39 H39 108.5
O4 C13 C12 103.74(15)
O4 C13 H00F 111.0
C12 C13 H00F 111.0
O4 C13 H00G 111.0
C12 C13 H00G 111.0
H00F C13 H00G 109.0
N3 C14 N4 105.55(16)
N3 C14 B2 123.21(15)
N4 C14 B2 131.23(16)
C16 C15 N3 107.18(18)
C16 C15 H15 126.4
N3 C15 H15 126.4
C15 C16 N4 107.09(17)
C15 C16 H16 126.5
N4 C16 H16 126.5
C17 C19 H010 109.5
C17 C19 H012 109.5
H010 C19 H012 109.5
C17 C19 H014 109.5
H010 C19 H014 109.5
H012 C19 H014 109.5
O2 C11 C10 105.63(15)
O2 C11 H01S 110.6
C10 C11 H01S 110.6
O2 C11 H01T 110.6
C10 C11 H01T 110.6
H01S C11 H01T 108.7
C17 C18 H015 109.5
C17 C18 H017 109.5
H015 C18 H017 109.5
C17 C18 H018 109.5
H015 C18 H018 109.5
H017 C18 H018 109.5
N3 C17 C19 110.68(16)
N3 C17 C18 110.05(15)
C19 C17 C18 111.92(17)
N3 C17 H17 108.0
C19 C17 H17 108.0
C18 C17 H17 108.0
C39 C41 H019 109.5
C39 C41 H020 109.5
H019 C41 H020 109.5
C39 C41 H021 109.5
H019 C41 H021 109.5
H020 C41 H021 109.5
C20 C21 H028 109.5
C20 C21 H029 109.5
H028 C21 H029 109.5
C20 C21 H02A 109.5
H028 C21 H02A 109.5
H029 C21 H02A 109.5
N6 C29 C30 111.86(17)
N6 C29 C31 112.07(17)
C30 C29 C31 111.2(2)
N6 C29 H01U 107.1
C30 C29 H01U 107.1
C31 C29 H01U 107.1
C26 C28 H01P 109.5
C26 C28 H01Q 109.5
H01P C28 H01Q 109.5
C26 C28 H01R 109.5
H01P C28 H01R 109.5
H01Q C28 H01R 109.5
N4 C20 C21 109.50(16)
N4 C20 C22 110.53(17)
C21 C20 C22 110.82(17)
N4 C20 H20 108.6
C21 C20 H20 108.6
C22 C20 H20 108.6
C26 C27 H01F 109.5
C26 C27 H01G 109.5
H01F C27 H01G 109.5
C26 C27 H01H 109.5
H01F C27 H01H 109.5
H01G C27 H01H 109.5
N5 C26 C27 109.99(15)
N5 C26 C28 111.52(16)
C27 C26 C28 112.75(16)
N5 C26 H26 107.4
C27 C26 H26 107.4
C28 C26 H26 107.4
N6 C25 C24 123.65(19)
N6 C25 H25 118.2
C24 C25 H25 118.2
C39 C40 H02B 109.5
C39 C40 H02C 109.5
H02B C40 H02C 109.5
C39 C40 H02D 109.5
H02B C40 H02D 109.5
H02C C40 H02D 109.5
C119 C120 C115 121.2(2)
C119 C120 H120 119.4
C115 C120 H120 119.4
C118 C119 C120 120.0(2)
C118 C119 H119 120.0
C120 C119 H119 120.0
C119 C118 C117 119.5(2)
C119 C118 H118 120.3
C117 C118 H118 120.3
C118 C117 C116 120.6(2)
C118 C117 H117 119.7
C116 C117 H117 119.7
C115 C116 C117 120.7(2)
C115 C116 H116 119.7
C117 C116 H116 119.7
C116 C115 C120 118.09(19)
C116 C115 C114 120.64(18)
C120 C115 C114 121.22(19)
C115 C114 H11A 109.5
C115 C114 H11B 109.5
H11A C114 H11B 109.5
C115 C114 H11C 109.5
H11A C114 H11C 109.5
H11B C114 H11C 109.5
C112 C113 C108 120.89(19)
C112 C113 H113 119.6
C108 C113 H113 119.6
C113 C112 C111 119.88(19)
C113 C112 H112 120.1
C111 C112 H112 120.1
C110 C111 C112 119.91(19)
C110 C111 H111 120.0
C112 C111 H111 120.0
C111 C110 C109 120.4(2)
C111 C110 H110 119.8
C109 C110 H110 119.8
C108 C109 C110 120.5(2)
C108 C109 H109 119.7
C110 C109 H109 119.7
C109 C108 C113 118.41(19)
C109 C108 C107 121.2(2)
C113 C108 C107 120.4(2)
C108 C107 H10A 109.5
C108 C107 H10B 109.5
H10A C107 H10B 109.5
C108 C107 H10C 109.5
H10A C107 H10C 109.5
H10B C107 H10C 109.5
C105 C106 C101 121.3(2)
C105 C106 H106 119.4
C101 C106 H106 119.4
C106 C105 C104 119.1(3)
C106 C105 H105 120.5
C104 C105 H105 120.5
C105 C104 C103 120.4(3)
C105 C104 H104 119.8
C103 C104 H104 119.8
C102 C103 C104 119.9(2)
C102 C103 H103 120.1
C104 C103 H103 120.1
C103 C102 C101 121.3(3)
C103 C102 H102 119.3
C101 C102 H102 119.3
C102 C101 C106 118.0(2)
C102 C101 C100 121.5(2)
C106 C101 C100 120.5(2)
C101 C100 H10D 109.5
C101 C100 H10E 109.5
H10D C100 H10E 109.5
C101 C100 H10F 109.5
H10D C100 H10F 109.5
H10E C100 H10F 109.5

loop_
_geom_bond_atom_site_label_1
_geom_bond_atom_site_label_2
_geom_bond_distance
O1 C10 1.415(2)
O1 B1 1.491(3)
B1 O2 1.468(2)
B1 N2 1.548(3)
B1 C1 1.653(3)
N1 C1 1.318(2)
N1 C2 1.408(2)
N1 C4 1.503(2)
C1 B2 1.654(3)
O2 C11 1.418(2)
C2 C3 1.348(3)
C2 H2 0.9500
B2 O3 1.459(2)
B2 O4 1.488(2)
B2 C14 1.682(3)
N2 C3 1.338(2)
N2 C7 1.471(2)
O3 C12 1.423(2)
C3 H3 0.9500
B3 O5 1.472(2)
B3 O6 1.479(3)
B3 N6 1.543(3)
B3 C23 1.648(3)
N3 C14 1.352(2)
N3 C15 1.375(3)
N3 C17 1.479(2)
C4 C6 1.521(3)
C4 C5 1.528(3)
C4 H4 1.0000
O4 C13 1.426(2)
B4 O7 1.464(2)
B4 O8 1.474(2)
B4 C23 1.652(3)
B4 C36 1.680(3)
N4 C14 1.353(2)
N4 C16 1.384(3)
N4 C20 1.484(2)
C5 H01K 0.9800
C5 H01L 0.9800
C5 H01M 0.9800
O5 C32 1.414(2)
N5 C23 1.321(2)
N5 C24 1.405(2)
N5 C26 1.503(2)
O6 C33 1.414(2)
N6 C25 1.342(2)
N6 C29 1.474(2)
C6 H01V 0.9800
C6 H01W 0.9800
C6 H01X 0.9800
C7 C9 1.519(3)
C7 C8 1.529(3)
C7 H7 1.0000
O7 C34 1.408(2)
N7 C36 1.357(2)
N7 C37 1.383(3)
N7 C39 1.481(2)
C8 H02H 0.9800
C8 H02I 0.9800
C8 H02J 0.9800
O8 C35 1.424(2)
N8 C36 1.346(2)
N8 C38 1.385(2)
N8 C42 1.479(2)
C9 H022 0.9800
C9 H023 0.9800
C9 H024 0.9800
C24 C25 1.344(3)
C24 H24 0.9500
C22 C20 1.527(3)
C22 H02E 0.9800
C22 H02F 0.9800
C22 H02G 0.9800
C34 C35 1.514(3)
C34 H34A 0.9900
C34 H34B 0.9900
C33 C32 1.516(3)
C33 H01I 0.9900
C33 H01J 0.9900
C32 H00D 0.9900
C32 H00E 0.9900
C31 C29 1.518(3)
C31 H025 0.9800
C31 H026 0.9800
C31 H027 0.9800
C30 C29 1.517(3)
C30 H02K 0.9800
C30 H02L 0.9800
C30 H02M 0.9800
C38 C37 1.337(3)
C38 H38 0.9500
C37 H37 0.9500
C43 C42 1.523(3)
C43 H00A 0.9800
C43 H00B 0.9800
C43 H00C 0.9800
C42 C44 1.521(3)
C42 H42 1.0000
C44 H01A 0.9800
C44 H01B 0.9800
C44 H01C 0.9800
C10 C11 1.531(3)
C10 H01Y 0.9900
C10 H01Z 0.9900
C35 H01D 0.9900
C35 H01E 0.9900
C12 C13 1.509(3)
C12 H01N 0.9900
C12 H01O 0.9900
C39 C41 1.519(3)
C39 C40 1.531(3)
C39 H39 1.0000
C13 H00F 0.9900
C13 H00G 0.9900
C15 C16 1.341(3)
C15 H15 0.9500
C16 H16 0.9500
C19 C17 1.517(3)
C19 H010 0.9800
C19 H012 0.9800
C19 H014 0.9800
C11 H01S 0.9900
C11 H01T 0.9900
C18 C17 1.522(3)
C18 H015 0.9800
C18 H017 0.9800
C18 H018 0.9800
C17 H17 1.0000
C41 H019 0.9800
C41 H020 0.9800
C41 H021 0.9800
C21 C20 1.512(3)
C21 H028 0.9800
C21 H029 0.9800
C21 H02A 0.9800
C29 H01U 1.0000
C28 C26 1.520(3)
C28 H01P 0.9800
C28 H01Q 0.9800
C28 H01R 0.9800
C20 H20 1.0000
C27 C26 1.514(3)
C27 H01F 0.9800
C27 H01G 0.9800
C27 H01H 0.9800
C26 H26 1.0000
C25 H25 0.9500
C40 H02B 0.9800
C40 H02C 0.9800
C40 H02D 0.9800
C120 C119 1.384(3)
C120 C115 1.386(3)
C120 H120 0.9500
C119 C118 1.372(3)
C119 H119 0.9500
C118 C117 1.373(3)
C118 H118 0.9500
C117 C116 1.385(3)
C117 H117 0.9500
C116 C115 1.381(3)
C116 H116 0.9500
C115 C114 1.503(3)
C114 H11A 0.9800
C114 H11B 0.9800
C114 H11C 0.9800
C113 C112 1.374(3)
C113 C108 1.406(3)
C113 H113 0.9500
C112 C111 1.392(3)
C112 H112 0.9500
C111 C110 1.375(3)
C111 H111 0.9500
C110 C109 1.390(3)
C110 H110 0.9500
C109 C108 1.386(3)
C109 H109 0.9500
C108 C107 1.498(3)
C107 H10A 0.9800
C107 H10B 0.9800
C107 H10C 0.9800
C106 C105 1.378(4)
C106 C101 1.397(4)
C106 H106 0.9500
C105 C104 1.378(4)
C105 H105 0.9500
C104 C103 1.383(4)
C104 H104 0.9500
C103 C102 1.364(4)
C103 H103 0.9500
C102 C101 1.382(3)
C102 H102 0.9500
C101 C100 1.486(3)
C100 H10D 0.9800
C100 H10E 0.9800
C100 H10F 0.9800
